data_7247313
loop_
_publ_author_name
'Huang, Wei-Chun'
'Chen, Wei-Hao'
'Chen, Chia-Ling'
'Liao, Tsung-Te'
'Chen, Yi-Wun'
'Chen, Jhy-Der'

_publ_section_title
;
 Formation of entangled Co(ii) coordination polymers based on
 bis-pyridyl-bis-amide and angular dicarboxylate ligands: a structural
 comparison
;
_journal_issue 39
_journal_name_full CrystEngComm
_journal_page_first 5575
_journal_page_last 5587
_journal_paper_doi 10.1039/D3CE00803G
_journal_volume 25
_journal_year 2023
_chemical_formula_sum 'C41 H30 Co F6 N4 O9'
_chemical_formula_weight 895.62
_space_group_crystal_system orthorhombic
_space_group_IT_number 33
_space_group_name_Hall 'P 2c -2n'
_space_group_name_H-M_alt 'P n a 21'
_atom_sites_solution_hydrogens mixed
_audit_creation_method SHELXL-2014/7
_audit_update_record
;
2023-08-06 deposited with the CCDC.	2023-09-04 downloaded from the CCDC.
;
_cell_angle_alpha 90
_cell_angle_beta 90
_cell_angle_gamma 90
_cell_formula_units_Z 4
_cell_length_a 21.402(5)
_cell_length_b 7.7770(17)
_cell_length_c 23.478(5)
_cell_measurement_reflns_used 5905
_cell_measurement_temperature 296(2)
_cell_measurement_theta_max 24.87
_cell_measurement_theta_min 2.58
_cell_volume 3907.8(15)
_computing_cell_refinement 'Bruker SAINT'
_computing_data_collection 'Bruker APEX2'
_computing_data_reduction 'Bruker SAINT'
_computing_molecular_graphics 'Bruker SHELXTL'
_computing_publication_material 'Bruker SHELXTL'
_computing_structure_refinement 'SHELXL-2014/7 (Sheldrick, 2014)'
_computing_structure_solution 'SHELXS-97 (Sheldrick 2008)'
_diffrn_ambient_temperature 296(2)
_diffrn_measured_fraction_theta_full 0.999
_diffrn_measured_fraction_theta_max 0.999
_diffrn_measurement_device_type 'Bruker APEX-II CCD'
_diffrn_measurement_method '\f and \w scans'
_diffrn_radiation_type MoK\a
_diffrn_radiation_wavelength 0.71073
_diffrn_reflns_av_R_equivalents 0.0400
_diffrn_reflns_av_unetI/netI 0.0679
_diffrn_reflns_Laue_measured_fraction_full 0.999
_diffrn_reflns_Laue_measured_fraction_max 0.999
_diffrn_reflns_limit_h_max 24
_diffrn_reflns_limit_h_min -26
_diffrn_reflns_limit_k_max 9
_diffrn_reflns_limit_k_min -4
_diffrn_reflns_limit_l_max 28
_diffrn_reflns_limit_l_min -28
_diffrn_reflns_number 17918
_diffrn_reflns_point_group_measured_fraction_full 0.953
_diffrn_reflns_point_group_measured_fraction_max 0.953
_diffrn_reflns_theta_full 25.242
_diffrn_reflns_theta_max 25.997
_diffrn_reflns_theta_min 1.903
_exptl_absorpt_coefficient_mu 0.530
_exptl_absorpt_correction_T_max 0.7457
_exptl_absorpt_correction_T_min 0.6491
_exptl_absorpt_correction_type multi-scan
_exptl_absorpt_process_details 'SADABS V2008/1 (Bruker AXS, 2008)'
_exptl_crystal_colour violet
_exptl_crystal_density_diffrn 1.522
_exptl_crystal_description Column
_exptl_crystal_F_000 1828
_exptl_crystal_size_max 0.200
_exptl_crystal_size_mid 0.200
_exptl_crystal_size_min 0.100
_refine_diff_density_max 0.672
_refine_diff_density_min -0.376
_refine_diff_density_rms 0.064
_refine_ls_abs_structure_details
; 
 Flack x determined using 1686 quotients [(I+)-(I-)]/[(I+)+(I-)] 
 (Parsons, Flack and Wagner, Acta Cryst. B69 (2013) 249-259). 
;
_refine_ls_abs_structure_Flack 0.019(11)
_refine_ls_extinction_method none
_refine_ls_goodness_of_fit_ref 1.050
_refine_ls_hydrogen_treatment constr
_refine_ls_matrix_type full
_refine_ls_number_parameters 550
_refine_ls_number_reflns 7335
_refine_ls_number_restraints 1
_refine_ls_restrained_S_all 1.050
_refine_ls_R_factor_all 0.0993
_refine_ls_R_factor_gt 0.0672
_refine_ls_shift/su_max 0.001
_refine_ls_shift/su_mean 0.000
_refine_ls_structure_factor_coef Fsqd
_refine_ls_weighting_details 'w=1/[\s^2^(Fo^2^)+(0.0806P)^2^+2.7302P] where P=(Fo^2^+2Fc^2^)/3'
_refine_ls_weighting_scheme calc
_refine_ls_wR_factor_gt 0.1627
_refine_ls_wR_factor_ref 0.1807
_reflns_Friedel_coverage 0.860
_reflns_Friedel_fraction_full 0.905
_reflns_Friedel_fraction_max 0.905
_reflns_number_gt 5098
_reflns_number_total 7335
_reflns_threshold_expression 'I > 2\s(I)'
_cod_data_source_file d3ce00803g2.cif
_cod_data_source_block 7
_cod_depositor_comments
;
The following automatic conversions were performed:

data item '_exptl_absorpt_correction_type' value 'multi_scan' was
changed to 'multi-scan' in accordance with the
/home/data/users/saulius/crontab/automatic-downloads/rss-feeds/RSC/lib/dictionaries/cif_core.dic
dictionary named 'cif_core.dic' version 2.4.2 last updated on
2011-04-26.

Automatic conversion script
Id: cif_fix_values 8170 2020-07-09 18:12:32Z antanas 

 Adding full bibliography for 7247304--7247313.cif.
;
_cod_database_code 7247313
_shelx_shelxl_version_number 2014/7
_shelx_space_group_comment
; 
The symmetry employed for this shelxl refinement is uniquely defined 
by the following loop, which should always be used as a source of 
symmetry information in preference to the above space-group names. 
They are only intended as comments. 
;
_shelx_estimated_absorpt_t_min 0.901
_shelx_estimated_absorpt_t_max 0.949

loop_
_space_group_symop_operation_xyz
'x, y, z'
'-x, -y, z+1/2'
'x+1/2, -y+1/2, z'
'-x+1/2, y+1/2, z+1/2'

loop_
_atom_site_label
_atom_site_type_symbol
_atom_site_fract_x
_atom_site_fract_y
_atom_site_fract_z
_atom_site_U_iso_or_equiv
_atom_site_adp_type
_atom_site_occupancy
_atom_site_site_symmetry_order
_atom_site_calc_flag
_atom_site_refinement_flags_posn
_atom_site_refinement_flags_adp
_atom_site_refinement_flags_occupancy
_atom_site_disorder_assembly
_atom_site_disorder_group
Co Co 0.87428(5) 0.94360(14) 0.98947(6) 0.0569(3) Uani 1 1 d . . . . .
F1 F 0.9775(5) 0.0703(8) 0.7510(3) 0.116(3) Uani 1 1 d . . . . .
F2 F 1.0475(3) 0.2607(8) 0.7321(3) 0.0834(18) Uani 1 1 d . . . . .
F3 F 1.0089(5) 0.1093(8) 0.6650(3) 0.124(3) Uani 1 1 d . . . . .
F4 F 0.8524(5) 0.1718(14) 0.7330(4) 0.154(5) Uani 1 1 d . . . . .
F5 F 0.8889(5) 0.1103(12) 0.6490(4) 0.139(4) Uani 1 1 d . . . . .
F6 F 0.8407(4) 0.3541(17) 0.6634(4) 0.141(4) Uani 1 1 d . . . . .
O1 O 0.5710(4) 1.2687(10) 0.8950(4) 0.089(2) Uani 1 1 d . . . . .
O2 O 0.6314(4) 1.7119(9) 1.0080(3) 0.074(2) Uani 1 1 d . . . . .
O3 O 0.6931(5) 2.1292(15) 0.8047(5) 0.122(4) Uani 1 1 d . . . . .
O4 O 0.6498(5) 1.6692(17) 0.6958(4) 0.132(4) Uani 1 1 d . . . . .
O5 O 0.8405(3) 0.7821(11) 0.9234(3) 0.081(2) Uani 1 1 d . . . . .
O6 O 0.9381(3) 0.7605(9) 0.9458(3) 0.0647(17) Uani 1 1 d . . . . .
O7 O 1.0637(5) 0.6851(14) 0.4782(4) 0.131(4) Uani 1 1 d . . . . .
O8 O 1.0730(3) 0.8995(12) 0.5376(3) 0.083(2) Uani 1 1 d . . . . .
O9 O 0.8985(6) 1.0999(12) 0.9101(4) 0.123(3) Uani 1 1 d . . . . .
H9A H 0.9120 1.1981 0.9200 0.148 Uiso 1 1 d R U . . .
H9B H 0.9265 1.0474 0.8912 0.148 Uiso 1 1 d R U . . .
N1 N 0.7878(3) 1.0806(8) 0.9971(3) 0.0503(16) Uani 1 1 d . . . . .
N2 N 0.6005(3) 1.4683(9) 0.9614(3) 0.0529(17) Uani 1 1 d . . . . .
N3 N 0.6770(4) 1.9159(17) 0.7394(4) 0.092(3) Uani 1 1 d . . . . .
N4 N 0.6459(4) 2.2765(12) 0.5594(3) 0.065(2) Uani 1 1 d . . . . .
C1 C 0.7367(5) 1.0154(13) 1.0208(6) 0.096(5) Uani 1 1 d . . . . .
H1A H 0.7393 0.9050 1.0359 0.115 Uiso 1 1 calc R U . . .
C2 C 0.6812(4) 1.0980(13) 1.0246(6) 0.083(4) Uani 1 1 d . . . . .
H2A H 0.6476 1.0437 1.0423 0.100 Uiso 1 1 calc R U . . .
C3 C 0.6738(3) 1.2550(9) 1.0036(3) 0.0422(17) Uani 1 1 d . . . . .
C4 C 0.7253(4) 1.3245(14) 0.9774(8) 0.124(7) Uani 1 1 d . . . . .
H4B H 0.7229 1.4323 0.9603 0.149 Uiso 1 1 calc R U . . .
C5 C 0.7800(4) 1.2348(14) 0.9765(7) 0.109(6) Uani 1 1 d . . . . .
H5A H 0.8145 1.2876 0.9599 0.131 Uiso 1 1 calc R U . . .
C6 C 0.6121(4) 1.3488(12) 1.0077(4) 0.062(3) Uani 1 1 d . . . . .
H6A H 0.5787 1.2647 1.0086 0.074 Uiso 1 1 calc R U . . .
H6B H 0.6110 1.4116 1.0434 0.074 Uiso 1 1 calc R U . . .
C7 C 0.6092(4) 1.6441(12) 0.9660(4) 0.053(2) Uani 1 1 d . . . . .
C8 C 0.5900(4) 1.7274(12) 0.9104(4) 0.059(2) Uani 1 1 d . . . . .
H8A H 0.5538 1.8024 0.9166 0.070 Uiso 1 1 calc R U . . .
C9 C 0.5721(4) 1.5801(14) 0.8719(4) 0.064(3) Uani 1 1 d . . . . .
H9C H 0.5284 1.5925 0.8601 0.077 Uiso 1 1 calc R U . . .
C10 C 0.5794(4) 1.4168(13) 0.9091(4) 0.062(2) Uani 1 1 d . . . . .
C11 C 0.6148(4) 1.5750(15) 0.8187(5) 0.072(3) Uani 1 1 d . . . . .
H11A H 0.6067 1.4740 0.7949 0.086 Uiso 1 1 calc R U . . .
C12 C 0.6826(4) 1.5810(15) 0.8397(4) 0.067(3) Uani 1 1 d . . . . .
H12A H 0.7116 1.4967 0.8303 0.080 Uiso 1 1 calc R U . . .
C13 C 0.6968(4) 1.7126(14) 0.8718(4) 0.060(2) Uani 1 1 d . . . . .
H13A H 0.7368 1.7307 0.8861 0.072 Uiso 1 1 calc R U . . .
C14 C 0.6438(4) 1.8309(12) 0.8836(4) 0.061(2) Uani 1 1 d . . . . .
H14A H 0.6565 1.9270 0.9080 0.074 Uiso 1 1 calc R U . . .
C15 C 0.6186(4) 1.8954(16) 0.8246(5) 0.078(3) Uani 1 1 d . . . . .
H15A H 0.5807 1.9635 0.8308 0.094 Uiso 1 1 calc R U . . .
C16 C 0.6023(4) 1.7407(18) 0.7875(5) 0.081(4) Uani 1 1 d . . . . .
H16A H 0.5583 1.7462 0.7761 0.097 Uiso 1 1 calc R U . . .
C17 C 0.6447(6) 1.769(2) 0.7351(5) 0.098(5) Uani 1 1 d . . . . .
C18 C 0.6662(5) 2.005(2) 0.7918(6) 0.094(4) Uani 1 1 d . . . . .
C19 C 0.7218(5) 1.978(2) 0.6984(5) 0.118(6) Uani 1 1 d . . . . .
H19A H 0.7442 1.8811 0.6826 0.142 Uiso 1 1 calc R U . . .
H19B H 0.7519 2.0506 0.7179 0.142 Uiso 1 1 calc R U . . .
C20 C 0.6928(4) 2.080(2) 0.6500(5) 0.096(5) Uani 1 1 d . . . . .
C21 C 0.6813(7) 2.0138(18) 0.5967(6) 0.106(5) Uani 1 1 d . . . . .
H21A H 0.6895 1.8983 0.5897 0.127 Uiso 1 1 calc R U . . .
C22 C 0.6579(6) 2.1151(16) 0.5536(5) 0.089(4) Uani 1 1 d . . . . .
H22A H 0.6502 2.0642 0.5185 0.107 Uiso 1 1 calc R U . . .
C23 C 0.6552(5) 2.347(2) 0.6111(5) 0.097(4) Uani 1 1 d . . . . .
H23A H 0.6457 2.4625 0.6162 0.116 Uiso 1 1 calc R U . . .
C24 C 0.6777(6) 2.258(3) 0.6559(5) 0.109(5) Uani 1 1 d . . . . .
H24A H 0.6833 2.3121 0.6908 0.131 Uiso 1 1 calc R U . . .
C25 C 0.8946(4) 0.7299(12) 0.9131(4) 0.052(2) Uani 1 1 d . . . . .
C26 C 0.9055(3) 0.6247(12) 0.8607(4) 0.052(2) Uani 1 1 d . . . . .
C27 C 0.9500(4) 0.4951(13) 0.8597(4) 0.054(2) Uani 1 1 d . . . . .
H27A H 0.9729 0.4716 0.8924 0.065 Uiso 1 1 calc R U . . .
C28 C 0.9609(4) 0.4013(12) 0.8116(4) 0.055(2) Uani 1 1 d . . . . .
H28A H 0.9903 0.3135 0.8130 0.066 Uiso 1 1 calc R U . . .
C29 C 0.9295(4) 0.4317(11) 0.7604(3) 0.051(2) Uani 1 1 d . . . . .
C30 C 0.8862(4) 0.5650(15) 0.7604(4) 0.074(3) Uani 1 1 d . . . . .
H30A H 0.8660 0.5938 0.7266 0.089 Uiso 1 1 calc R U . . .
C31 C 0.8723(4) 0.6574(17) 0.8106(4) 0.077(3) Uani 1 1 d . . . . .
H31A H 0.8409 0.7401 0.8104 0.092 Uiso 1 1 calc R U . . .
C32 C 0.9429(4) 0.3332(13) 0.7042(4) 0.061(2) Uani 1 1 d . . . . .
C33 C 0.9963(7) 0.1931(11) 0.7141(5) 0.076(3) Uani 1 1 d . . . . .
C34 C 0.8801(8) 0.245(2) 0.6869(6) 0.114(6) Uani 1 1 d . . . . .
C35 C 0.9668(3) 0.4484(10) 0.6558(3) 0.0462(18) Uani 1 1 d . . . . .
C36 C 0.9682(4) 0.3927(11) 0.5994(4) 0.057(2) Uani 1 1 d . . . . .
H36A H 0.9497 0.2887 0.5896 0.069 Uiso 1 1 calc R U . . .
C37 C 0.9971(4) 0.4914(13) 0.5577(4) 0.059(2) Uani 1 1 d . . . . .
H37A H 0.9988 0.4511 0.5204 0.071 Uiso 1 1 calc R U . . .
C38 C 1.0236(4) 0.6494(11) 0.5710(3) 0.0485(19) Uani 1 1 d . . . . .
C39 C 1.0205(4) 0.7077(11) 0.6271(4) 0.055(2) Uani 1 1 d . . . . .
H39A H 1.0371 0.8143 0.6367 0.066 Uiso 1 1 calc R U . . .
C40 C 0.9926(4) 0.6070(10) 0.6686(4) 0.054(2) Uani 1 1 d . . . . .
H40A H 0.9911 0.6469 0.7059 0.064 Uiso 1 1 calc R U . . .
C41 C 1.0546(4) 0.7526(17) 0.5259(4) 0.068(3) Uani 1 1 d . . . . .

loop_
_atom_site_aniso_label
_atom_site_aniso_U_11
_atom_site_aniso_U_22
_atom_site_aniso_U_33
_atom_site_aniso_U_23
_atom_site_aniso_U_13
_atom_site_aniso_U_12
Co 0.0554(6) 0.0583(6) 0.0569(7) -0.0091(7) -0.0122(6) 0.0085(5)
F1 0.203(9) 0.068(4) 0.077(5) 0.014(3) -0.018(5) -0.015(5)
F2 0.086(4) 0.085(4) 0.079(5) -0.004(3) -0.002(3) 0.031(4)
F3 0.218(9) 0.078(4) 0.077(5) -0.022(4) 0.004(5) 0.041(5)
F4 0.163(8) 0.213(10) 0.085(6) -0.025(6) 0.027(5) -0.135(8)
F5 0.189(9) 0.148(7) 0.079(6) -0.036(5) 0.004(5) -0.097(7)
F6 0.063(4) 0.274(12) 0.086(6) -0.025(7) -0.018(4) -0.046(6)
O1 0.091(5) 0.084(5) 0.093(6) -0.006(5) -0.001(4) -0.040(4)
O2 0.113(6) 0.062(4) 0.048(4) 0.002(3) 0.011(4) -0.010(4)
O3 0.118(7) 0.151(9) 0.098(8) 0.048(7) -0.006(6) -0.050(7)
O4 0.127(8) 0.216(12) 0.052(6) 0.005(7) -0.008(5) -0.039(8)
O5 0.054(4) 0.140(7) 0.050(4) -0.021(4) -0.005(3) 0.030(4)
O6 0.049(3) 0.096(5) 0.050(4) -0.016(3) 0.000(3) 0.004(3)
O7 0.177(9) 0.166(9) 0.050(6) 0.018(6) 0.041(6) 0.017(7)
O8 0.078(5) 0.102(6) 0.068(5) 0.027(4) 0.013(4) -0.003(4)
O9 0.181(10) 0.109(6) 0.080(7) -0.001(5) 0.017(6) -0.030(7)
N1 0.054(3) 0.047(3) 0.050(4) 0.007(3) -0.003(3) 0.006(3)
N2 0.042(3) 0.053(4) 0.064(5) 0.011(4) 0.000(3) 0.004(3)
N3 0.048(4) 0.174(10) 0.056(6) 0.038(7) -0.016(4) -0.023(6)
N4 0.068(5) 0.085(6) 0.043(5) 0.008(4) 0.001(4) -0.031(4)
C1 0.068(6) 0.057(5) 0.162(14) 0.055(7) -0.007(7) -0.003(5)
C2 0.049(5) 0.070(6) 0.130(10) 0.055(6) 0.010(5) -0.005(4)
C3 0.045(4) 0.040(4) 0.043(5) 0.000(3) -0.004(3) -0.004(3)
C4 0.059(5) 0.084(7) 0.229(19) 0.106(10) 0.038(9) 0.020(5)
C5 0.054(5) 0.100(8) 0.173(16) 0.078(10) 0.029(7) 0.018(5)
C6 0.056(5) 0.060(5) 0.069(7) 0.026(5) 0.011(4) 0.004(4)
C7 0.048(4) 0.058(5) 0.054(6) 0.019(5) 0.013(4) 0.005(4)
C8 0.046(4) 0.074(6) 0.056(6) 0.021(5) 0.013(4) 0.020(4)
C9 0.037(4) 0.099(7) 0.057(6) 0.021(5) -0.007(4) -0.006(4)
C10 0.040(4) 0.080(7) 0.065(7) 0.002(5) -0.001(4) -0.013(4)
C11 0.055(5) 0.103(8) 0.057(6) 0.010(6) -0.014(4) -0.021(5)
C12 0.045(4) 0.106(8) 0.049(6) 0.009(6) 0.005(4) 0.013(5)
C13 0.041(4) 0.094(7) 0.046(5) 0.014(5) -0.006(4) -0.007(4)
C14 0.061(5) 0.065(5) 0.058(6) 0.016(5) -0.001(4) 0.001(4)
C15 0.055(5) 0.108(8) 0.072(8) 0.044(7) 0.001(5) 0.011(5)
C16 0.046(5) 0.151(11) 0.046(6) 0.020(7) -0.019(4) -0.018(6)
C17 0.067(7) 0.186(15) 0.040(7) 0.019(8) -0.018(5) 0.005(9)
C18 0.061(6) 0.165(13) 0.055(7) 0.051(8) -0.009(5) -0.002(7)
C19 0.060(6) 0.233(17) 0.062(8) 0.057(10) -0.013(5) -0.017(8)
C20 0.042(5) 0.193(15) 0.055(7) 0.046(9) -0.007(4) -0.038(7)
C21 0.143(11) 0.095(8) 0.079(9) 0.032(7) -0.039(8) -0.045(8)
C22 0.129(10) 0.084(8) 0.055(7) 0.025(6) -0.034(7) -0.046(7)
C23 0.081(7) 0.170(12) 0.038(6) -0.005(7) 0.004(5) 0.001(8)
C24 0.098(9) 0.191(16) 0.038(7) -0.005(9) -0.006(6) 0.014(10)
C25 0.046(4) 0.076(6) 0.033(5) 0.006(4) 0.006(4) 0.004(4)
C26 0.037(4) 0.085(6) 0.034(4) -0.005(4) 0.004(3) 0.001(4)
C27 0.044(4) 0.084(6) 0.034(4) -0.004(4) -0.011(3) 0.003(4)
C28 0.049(4) 0.070(6) 0.048(5) -0.012(4) -0.009(4) -0.001(4)
C29 0.052(4) 0.075(6) 0.026(4) -0.007(4) 0.000(3) -0.004(4)
C30 0.070(6) 0.119(9) 0.032(5) -0.002(6) -0.009(4) 0.029(6)
C31 0.068(6) 0.128(9) 0.034(5) -0.004(6) -0.006(4) 0.031(6)
C32 0.070(5) 0.077(6) 0.036(5) -0.011(4) 0.005(4) -0.020(5)
C33 0.140(10) 0.037(5) 0.049(6) -0.002(4) 0.012(6) 0.010(6)
C34 0.125(12) 0.158(14) 0.059(8) -0.041(9) 0.021(9) -0.082(11)
C35 0.043(4) 0.058(5) 0.037(4) -0.006(4) 0.002(3) 0.004(4)
C36 0.078(6) 0.056(5) 0.038(5) -0.013(4) 0.000(4) -0.004(4)
C37 0.071(5) 0.072(6) 0.033(5) -0.009(4) 0.005(4) 0.008(5)
C38 0.045(4) 0.063(5) 0.037(5) 0.003(4) 0.005(3) 0.015(4)
C39 0.065(5) 0.053(5) 0.046(5) -0.003(4) 0.000(4) 0.001(4)
C40 0.068(5) 0.057(5) 0.035(5) -0.008(4) 0.006(4) -0.009(4)
C41 0.057(5) 0.097(8) 0.050(6) 0.017(6) 0.012(5) 0.022(6)

loop_
_atom_type_symbol
_atom_type_description
_atom_type_scat_dispersion_real
_atom_type_scat_dispersion_imag
_atom_type_scat_source
C C 0.0033 0.0016 'International Tables Vol C Tables 4.2.6.8 and 6.1.1.4'
H H 0.0000 0.0000 'International Tables Vol C Tables 4.2.6.8 and 6.1.1.4'
N N 0.0061 0.0033 'International Tables Vol C Tables 4.2.6.8 and 6.1.1.4'
O O 0.0106 0.0060 'International Tables Vol C Tables 4.2.6.8 and 6.1.1.4'
F F 0.0171 0.0103 'International Tables Vol C Tables 4.2.6.8 and 6.1.1.4'
Co Co 0.3494 0.9721 'International Tables Vol C Tables 4.2.6.8 and 6.1.1.4'

loop_
_geom_angle_atom_site_label_1
_geom_angle_atom_site_label_2
_geom_angle_atom_site_label_3
_geom_angle
_geom_angle_site_symmetry_1
_geom_angle_site_symmetry_3
_geom_angle_publ_flag
O8 Co O5 164.0(3) 2_775 . ?
O8 Co N4 92.9(4) 2_775 4_635 ?
O5 Co N4 97.6(3) . 4_635 ?
O8 Co N1 97.8(3) 2_775 . ?
O5 Co N1 93.5(3) . . ?
N4 Co N1 93.6(3) 4_635 . ?
O8 Co O6 107.6(3) 2_775 . ?
O5 Co O6 59.6(2) . . ?
N4 Co O6 95.1(3) 4_635 . ?
N1 Co O6 152.6(3) . . ?
O8 Co O9 90.5(4) 2_775 . ?
O5 Co O9 78.2(4) . . ?
N4 Co O9 174.7(4) 4_635 . ?
N1 Co O9 90.0(4) . . ?
O6 Co O9 79.9(3) . . ?
O8 Co C25 135.5(3) 2_775 . ?
O5 Co C25 30.2(3) . . ?
N4 Co C25 100.5(3) 4_635 . ?
N1 Co C25 123.0(3) . . ?
O6 Co C25 29.6(2) . . ?
O9 Co C25 74.2(3) . . ?
C25 O5 Co 91.1(6) . . ?
C25 O6 Co 86.9(5) . . ?
C41 O8 Co 127.9(7) . 2_774 ?
Co O9 H9A 109.3 . . ?
Co O9 H9B 109.2 . . ?
H9A O9 H9B 109.5 . . ?
C5 N1 C1 113.7(7) . . ?
C5 N1 Co 122.4(6) . . ?
C1 N1 Co 123.8(6) . . ?
C10 N2 C7 113.8(8) . . ?
C10 N2 C6 122.8(8) . . ?
C7 N2 C6 123.4(8) . . ?
C17 N3 C18 113.2(11) . . ?
C17 N3 C19 125.5(14) . . ?
C18 N3 C19 121.1(13) . . ?
C22 N4 C23 117.4(11) . . ?
C22 N4 Co 123.5(7) . 4_664 ?
C23 N4 Co 118.4(9) . 4_664 ?
N1 C1 C2 124.7(8) . . ?
N1 C1 H1A 117.6 . . ?
C2 C1 H1A 117.6 . . ?
C3 C2 C1 121.1(8) . . ?
C3 C2 H2A 119.4 . . ?
C1 C2 H2A 119.4 . . ?
C2 C3 C4 115.7(7) . . ?
C2 C3 C6 121.7(7) . . ?
C4 C3 C6 122.7(7) . . ?
C5 C4 C3 119.7(8) . . ?
C5 C4 H4B 120.2 . . ?
C3 C4 H4B 120.2 . . ?
N1 C5 C4 125.1(9) . . ?
N1 C5 H5A 117.5 . . ?
C4 C5 H5A 117.5 . . ?
N2 C6 C3 114.2(7) . . ?
N2 C6 H6A 108.7 . . ?
C3 C6 H6A 108.7 . . ?
N2 C6 H6B 108.7 . . ?
C3 C6 H6B 108.7 . . ?
H6A C6 H6B 107.6 . . ?
O2 C7 N2 123.0(8) . . ?
O2 C7 C8 128.3(8) . . ?
N2 C7 C8 108.6(9) . . ?
C9 C8 C7 105.1(7) . . ?
C9 C8 C14 110.0(8) . . ?
C7 C8 C14 111.9(7) . . ?
C9 C8 H8A 109.9 . . ?
C7 C8 H8A 109.9 . . ?
C14 C8 H8A 109.9 . . ?
C8 C9 C10 105.1(8) . . ?
C8 C9 C11 110.6(7) . . ?
C10 C9 C11 111.9(8) . . ?
C8 C9 H9C 109.7 . . ?
C10 C9 H9C 109.7 . . ?
C11 C9 H9C 109.7 . . ?
O1 C10 N2 124.9(9) . . ?
O1 C10 C9 127.7(10) . . ?
N2 C10 C9 107.4(8) . . ?
C16 C11 C12 107.4(8) . . ?
C16 C11 C9 105.4(9) . . ?
C12 C11 C9 107.4(8) . . ?
C16 C11 H11A 112.1 . . ?
C12 C11 H11A 112.1 . . ?
C9 C11 H11A 112.1 . . ?
C13 C12 C11 115.5(9) . . ?
C13 C12 H12A 122.3 . . ?
C11 C12 H12A 122.3 . . ?
C12 C13 C14 114.4(8) . . ?
C12 C13 H13A 122.8 . . ?
C14 C13 H13A 122.8 . . ?
C13 C14 C8 108.9(7) . . ?
C13 C14 C15 107.2(8) . . ?
C8 C14 C15 105.7(8) . . ?
C13 C14 H14A 111.6 . . ?
C8 C14 H14A 111.6 . . ?
C15 C14 H14A 111.6 . . ?
C16 C15 C18 107.7(11) . . ?
C16 C15 C14 109.3(9) . . ?
C18 C15 C14 113.1(9) . . ?
C16 C15 H15A 108.9 . . ?
C18 C15 H15A 108.9 . . ?
C14 C15 H15A 108.9 . . ?
C11 C16 C15 110.9(8) . . ?
C11 C16 C17 113.9(11) . . ?
C15 C16 C17 102.1(11) . . ?
C11 C16 H16A 109.9 . . ?
C15 C16 H16A 109.9 . . ?
C17 C16 H16A 109.9 . . ?
O4 C17 N3 123.9(14) . . ?
O4 C17 C16 124.7(15) . . ?
N3 C17 C16 111.4(13) . . ?
O3 C18 N3 123.1(12) . . ?
O3 C18 C15 131.1(14) . . ?
N3 C18 C15 105.6(13) . . ?
N3 C19 C20 113.8(9) . . ?
N3 C19 H19A 108.8 . . ?
C20 C19 H19A 108.8 . . ?
N3 C19 H19B 108.8 . . ?
C20 C19 H19B 108.8 . . ?
H19A C19 H19B 107.7 . . ?
C21 C20 C24 114.4(11) . . ?
C21 C20 C19 123.9(17) . . ?
C24 C20 C19 121.7(14) . . ?
C20 C21 C22 121.2(14) . . ?
C20 C21 H21A 119.4 . . ?
C22 C21 H21A 119.4 . . ?
N4 C22 C21 123.6(12) . . ?
N4 C22 H22A 118.2 . . ?
C21 C22 H22A 118.2 . . ?
N4 C23 C24 123.1(15) . . ?
N4 C23 H23A 118.4 . . ?
C24 C23 H23A 118.4 . . ?
C23 C24 C20 120.2(13) . . ?
C23 C24 H24A 119.9 . . ?
C20 C24 H24A 119.9 . . ?
O6 C25 O5 121.2(8) . . ?
O6 C25 C26 120.1(7) . . ?
O5 C25 C26 118.8(8) . . ?
O6 C25 Co 63.5(5) . . ?
O5 C25 Co 58.7(5) . . ?
C26 C25 Co 170.8(6) . . ?
C27 C26 C31 117.9(8) . . ?
C27 C26 C25 121.2(7) . . ?
C31 C26 C25 120.9(8) . . ?
C28 C27 C26 121.3(8) . . ?
C28 C27 H27A 119.3 . . ?
C26 C27 H27A 119.3 . . ?
C27 C28 C29 122.8(8) . . ?
C27 C28 H28A 118.6 . . ?
C29 C28 H28A 118.6 . . ?
C30 C29 C28 116.5(8) . . ?
C30 C29 C32 119.4(8) . . ?
C28 C29 C32 124.1(8) . . ?
C29 C30 C31 121.3(8) . . ?
C29 C30 H30A 119.4 . . ?
C31 C30 H30A 119.4 . . ?
C26 C31 C30 120.2(9) . . ?
C26 C31 H31A 119.9 . . ?
C30 C31 H31A 119.9 . . ?
C35 C32 C29 113.7(7) . . ?
C35 C32 C34 110.6(9) . . ?
C29 C32 C34 106.3(8) . . ?
C35 C32 C33 105.5(7) . . ?
C29 C32 C33 110.1(8) . . ?
C34 C32 C33 110.7(11) . . ?
F2 C33 F1 109.4(10) . . ?
F2 C33 F3 107.9(11) . . ?
F1 C33 F3 105.4(8) . . ?
F2 C33 C32 112.3(7) . . ?
F1 C33 C32 111.2(10) . . ?
F3 C33 C32 110.3(9) . . ?
F6 C34 F4 108.8(14) . . ?
F6 C34 F5 107.6(13) . . ?
F4 C34 F5 104.7(12) . . ?
F6 C34 C32 112.2(13) . . ?
F4 C34 C32 110.7(12) . . ?
F5 C34 C32 112.5(13) . . ?
C40 C35 C36 118.3(8) . . ?
C40 C35 C32 119.5(7) . . ?
C36 C35 C32 122.0(7) . . ?
C37 C36 C35 120.5(8) . . ?
C37 C36 H36A 119.7 . . ?
C35 C36 H36A 119.7 . . ?
C38 C37 C36 120.8(8) . . ?
C38 C37 H37A 119.6 . . ?
C36 C37 H37A 119.6 . . ?
C37 C38 C39 118.6(8) . . ?
C37 C38 C41 120.1(9) . . ?
C39 C38 C41 121.2(9) . . ?
C40 C39 C38 120.1(8) . . ?
C40 C39 H39A 119.9 . . ?
C38 C39 H39A 119.9 . . ?
C35 C40 C39 121.5(8) . . ?
C35 C40 H40A 119.2 . . ?
C39 C40 H40A 119.2 . . ?
O8 C41 O7 122.3(11) . . ?
O8 C41 C38 118.9(10) . . ?
O7 C41 C38 118.7(12) . . ?

loop_
_geom_bond_atom_site_label_1
_geom_bond_atom_site_label_2
_geom_bond_distance
_geom_bond_site_symmetry_2
_geom_bond_publ_flag
Co O8 2.010(8) 2_775 ?
Co O5 2.122(7) . ?
Co N4 2.138(9) 4_635 ?
Co N1 2.143(6) . ?
Co O6 2.224(6) . ?
Co O9 2.285(10) . ?
Co C25 2.483(9) . ?
F1 C33 1.351(12) . ?
F2 C33 1.286(14) . ?
F3 C33 1.352(12) . ?
F4 C34 1.359(16) . ?
F5 C34 1.388(17) . ?
F6 C34 1.32(2) . ?
O1 C10 1.211(11) . ?
O2 C7 1.215(11) . ?
O3 C18 1.164(17) . ?
O4 C17 1.209(18) . ?
O5 C25 1.250(10) . ?
O6 C25 1.230(10) . ?
O7 C41 1.253(14) . ?
O8 C41 1.239(13) . ?
O8 Co 2.010(8) 2_774 ?
O9 H9A 0.8501 . ?
O9 H9B 0.8504 . ?
N1 C5 1.304(11) . ?
N1 C1 1.327(13) . ?
N2 C10 1.368(12) . ?
N2 C7 1.384(12) . ?
N2 C6 1.453(11) . ?
N3 C17 1.340(19) . ?
N3 C18 1.431(19) . ?
N3 C19 1.442(14) . ?
N4 C22 1.288(15) . ?
N4 C23 1.348(14) . ?
N4 Co 2.138(9) 4_664 ?
C1 C2 1.354(15) . ?
C1 H1A 0.9300 . ?
C2 C3 1.327(12) . ?
C2 H2A 0.9300 . ?
C3 C4 1.375(12) . ?
C3 C6 1.510(11) . ?
C4 C5 1.363(13) . ?
C4 H4B 0.9300 . ?
C5 H5A 0.9300 . ?
C6 H6A 0.9700 . ?
C6 H6B 0.9700 . ?
C7 C8 1.514(13) . ?
C8 C9 1.509(14) . ?
C8 C14 1.539(13) . ?
C8 H8A 0.9800 . ?
C9 C10 1.549(13) . ?
C9 C11 1.549(15) . ?
C9 H9C 0.9800 . ?
C11 C16 1.507(16) . ?
C11 C12 1.532(13) . ?
C11 H11A 0.9800 . ?
C12 C13 1.308(14) . ?
C12 H12A 0.9300 . ?
C13 C14 1.487(13) . ?
C13 H13A 0.9300 . ?
C14 C15 1.569(14) . ?
C14 H14A 0.9800 . ?
C15 C16 1.524(18) . ?
C15 C18 1.536(17) . ?
C15 H15A 0.9800 . ?
C16 C17 1.544(18) . ?
C16 H16A 0.9800 . ?
C19 C20 1.518(16) . ?
C19 H19A 0.9700 . ?
C19 H19B 0.9700 . ?
C20 C21 1.38(2) . ?
C20 C24 1.42(2) . ?
C21 C22 1.377(16) . ?
C21 H21A 0.9300 . ?
C22 H22A 0.9300 . ?
C23 C24 1.349(19) . ?
C23 H23A 0.9300 . ?
C24 H24A 0.9300 . ?
C25 C26 1.496(12) . ?
C26 C27 1.387(12) . ?
C26 C31 1.397(12) . ?
C27 C28 1.363(12) . ?
C27 H27A 0.9300 . ?
C28 C29 1.397(12) . ?
C28 H28A 0.9300 . ?
C29 C30 1.391(13) . ?
C29 C32 1.552(12) . ?
C30 C31 1.414(14) . ?
C30 H30A 0.9300 . ?
C31 H31A 0.9300 . ?
C32 C35 1.535(12) . ?
C32 C34 1.561(16) . ?
C32 C33 1.597(15) . ?
C35 C40 1.384(11) . ?
C35 C36 1.393(12) . ?
C36 C37 1.389(13) . ?
C36 H36A 0.9300 . ?
C37 C38 1.389(13) . ?
C37 H37A 0.9300 . ?
C38 C39 1.396(12) . ?
C38 C41 1.484(13) . ?
C39 C40 1.385(12) . ?
C39 H39A 0.9300 . ?
C40 H40A 0.9300 . ?
